data_7212427
loop_
_publ_author_name
'Zheng, Xiao-Feng'
'Zhu, Long-Guan'

_publ_section_title
;
 Diverse structural assemblies and variable conductivities of
 silver-hexamethylenetetramine coordination polymers with 2-, 3-, and
 4-sulfobenzoate ligands
;
_journal_issue 10
_journal_name_full CrystEngComm
_journal_page_first 2878
_journal_paper_doi 10.1039/c000028k
_journal_volume 12
_journal_year 2010
_chemical_formula_moiety 'C26 H36 Ag4 N8 O12 S2, 2(H2 O)'
_chemical_formula_sum 'C26 H40 Ag4 N8 O14 S2'
_chemical_formula_weight 1184.26
_chemical_name_systematic
;
?
;
_space_group_IT_number 14
_symmetry_cell_setting monoclinic
_symmetry_space_group_name_Hall '-P 2ybc'
_symmetry_space_group_name_H-M 'P 1 21/c 1'
_atom_sites_solution_hydrogens geom
_atom_sites_solution_primary direct
_atom_sites_solution_secondary difmap
_audit_creation_method SHELXL-97
_cell_angle_alpha 90.00
_cell_angle_beta 96.4990(10)
_cell_angle_gamma 90.00
_cell_formula_units_Z 4
_cell_length_a 12.8954(10)
_cell_length_b 12.1734(9)
_cell_length_c 22.9113(17)
_cell_measurement_reflns_used 8333
_cell_measurement_temperature 295(2)
_cell_measurement_theta_max 28.04
_cell_measurement_theta_min 2.32
_cell_volume 3573.5(5)
_computing_cell_refinement 'SMART (Bruker, 2002)'
_computing_data_collection 'SMART (Bruker, 2002)'
_computing_data_reduction SAINT
_computing_molecular_graphics 'Ortep-3 for Windows (Farrugia, 1997)'
_computing_publication_material 'WinGX (Farrugia, 1999)'
_computing_structure_refinement 'SHELXL-97 (Sheldrick, 1997)'
_computing_structure_solution 'SHELXS-97 (Sheldrick, 1997)'
_diffrn_ambient_temperature 295(2)
_diffrn_measured_fraction_theta_full 0.985
_diffrn_measured_fraction_theta_max 0.985
_diffrn_measurement_device_type 'Bruker APEX area-detector diffractometer'
_diffrn_measurement_method '\f and \w scan'
_diffrn_radiation_monochromator graphite
_diffrn_radiation_source 'fine-focus sealed tube'
_diffrn_radiation_type MoK\a
_diffrn_radiation_wavelength 0.71073
_diffrn_reflns_av_R_equivalents 0.0446
_diffrn_reflns_av_sigmaI/netI 0.0591
_diffrn_reflns_limit_h_max 15
_diffrn_reflns_limit_h_min -15
_diffrn_reflns_limit_k_max 14
_diffrn_reflns_limit_k_min -13
_diffrn_reflns_limit_l_max 27
_diffrn_reflns_limit_l_min -27
_diffrn_reflns_number 18203
_diffrn_reflns_theta_full 25.04
_diffrn_reflns_theta_max 25.04
_diffrn_reflns_theta_min 1.59
_diffrn_standards_number 0
_exptl_absorpt_coefficient_mu 2.355
_exptl_absorpt_correction_T_max 0.801
_exptl_absorpt_correction_T_min 0.687
_exptl_absorpt_correction_type multi-scan
_exptl_absorpt_process_details 'SADABS (Bruker, 2002)'
_exptl_crystal_colour colorless
_exptl_crystal_density_diffrn 2.201
_exptl_crystal_density_method 'not measured'
_exptl_crystal_description needle
_exptl_crystal_F_000 2336
_exptl_crystal_size_max 0.26
_exptl_crystal_size_mid 0.13
_exptl_crystal_size_min 0.09
_refine_diff_density_max 4.021
_refine_diff_density_min -2.838
_refine_diff_density_rms 0.319
_refine_ls_extinction_method none
_refine_ls_goodness_of_fit_ref 1.189
_refine_ls_hydrogen_treatment constr
_refine_ls_matrix_type full
_refine_ls_number_parameters 487
_refine_ls_number_reflns 6233
_refine_ls_number_restraints 0
_refine_ls_restrained_S_all 1.189
_refine_ls_R_factor_all 0.1099
_refine_ls_R_factor_gt 0.1050
_refine_ls_shift/su_max 0.000
_refine_ls_shift/su_mean <0.001
_refine_ls_structure_factor_coef Fsqd
_refine_ls_weighting_details 'calc w=1/[\s^2^(Fo^2^)+(0.0496P)^2^+244.7464P] where P=(Fo^2^+2Fc^2^)/3'
_refine_ls_weighting_scheme calc
_refine_ls_wR_factor_gt 0.2686
_refine_ls_wR_factor_ref 0.2709
_reflns_number_gt 5642
_reflns_number_total 6233
_reflns_threshold_expression >2sigma(I)
_cod_data_source_file c000028k.txt
_cod_data_source_block 3-sb-complex-2
_cod_original_sg_symbol_H-M 'P 21/c'
_cod_database_code 7212427

loop_
_symmetry_equiv_pos_as_xyz
'x, y, z'
'-x, y+1/2, -z+1/2'
'-x, -y, -z'
'x, -y-1/2, z-1/2'

loop_
_atom_site_label
_atom_site_type_symbol
_atom_site_fract_x
_atom_site_fract_y
_atom_site_fract_z
_atom_site_U_iso_or_equiv
_atom_site_adp_type
_atom_site_occupancy
_atom_site_symmetry_multiplicity
_atom_site_calc_flag
_atom_site_refinement_flags
Ag1 Ag 0.28383(10) 0.52620(11) 0.44386(6) 0.0262(3) Uani 1 1 d .
Ag2 Ag 0.21439(10) 0.48786(11) 0.55750(6) 0.0271(4) Uani 1 1 d .
Ag3 Ag 0.01605(13) 0.32009(11) 0.23254(6) 0.0346(4) Uani 1 1 d .
Ag4 Ag 0.49706(13) 0.73513(13) 0.74239(7) 0.0391(4) Uani 1 1 d .
S1 S 0.2636(4) -0.0374(4) 0.3306(2) 0.0304(10) Uani 1 1 d .
S2 S 0.2308(3) 1.0535(3) 0.6729(2) 0.0259(9) Uani 1 1 d .
O1 O 0.2886(11) 0.3362(11) 0.4574(7) 0.040(3) Uani 1 1 d .
O2 O 0.1493(11) 0.3380(11) 0.5059(6) 0.040(3) Uani 1 1 d .
O3 O 0.2594(11) 0.0347(11) 0.2790(6) 0.038(3) Uani 1 1 d .
O4 O 0.3679(13) -0.0502(14) 0.3573(7) 0.056(4) Uani 1 1 d .
O5 O 0.2085(15) -0.1396(12) 0.3159(8) 0.060(5) Uani 1 1 d .
O6 O 0.1897(12) 0.6758(12) 0.5457(7) 0.046(4) Uani 1 1 d .
O7 O 0.3219(12) 0.6839(12) 0.4928(7) 0.047(4) Uani 1 1 d .
O8 O 0.3068(12) 1.1410(12) 0.6906(6) 0.043(4) Uani 1 1 d .
O9 O 0.2353(13) 0.9665(12) 0.7164(6) 0.045(4) Uani 1 1 d .
O10 O 0.1275(11) 1.0973(14) 0.6586(7) 0.049(4) Uani 1 1 d .
O1W O 0.4788(18) 0.243(2) 0.4633(13) 0.110(9) Uani 1 1 d .
O2W O 0.2105(13) 0.2574(12) 0.2790(6) 0.048(4) Uani 1 1 d .
O3W O 0.2905(12) 0.7453(11) 0.7255(6) 0.043(3) Uani 1 1 d .
O4W O 0.5100(13) 0.8519(13) 0.6468(7) 0.054(4) Uani 1 1 d .
N1 N 0.1152(11) 0.5403(11) 0.3842(6) 0.021(3) Uani 1 1 d .
N2 N 0.0116(10) 0.4560(10) 0.2997(6) 0.018(3) Uani 1 1 d .
N3 N 0.0056(11) 0.6554(12) 0.3143(6) 0.024(3) Uani 1 1 d .
N4 N -0.0739(11) 0.5320(11) 0.3805(6) 0.021(3) Uani 1 1 d .
N5 N 0.3828(11) 0.4743(11) 0.6157(6) 0.024(3) Uani 1 1 d .
N6 N 0.4931(10) 0.5767(11) 0.6899(6) 0.019(3) Uani 1 1 d .
N7 N 0.5729(10) 0.4703(11) 0.6167(6) 0.020(3) Uani 1 1 d .
N8 N 0.4897(12) 0.3770(12) 0.6935(7) 0.029(3) Uani 1 1 d .
C1 C 0.2034(14) 0.2946(14) 0.4711(8) 0.028(4) Uani 1 1 d .
C2 C 0.1688(14) 0.1873(15) 0.4440(8) 0.029(4) Uani 1 1 d .
C3 C 0.2264(13) 0.1323(13) 0.4057(7) 0.022(3) Uani 1 1 d .
H3 H 0.2895 0.1612 0.3967 0.026 Uiso 1 1 calc R
C4 C 0.1890(14) 0.0321(15) 0.3802(8) 0.028(4) Uani 1 1 d .
C5 C 0.0968(18) -0.0108(17) 0.3948(9) 0.042(5) Uani 1 1 d .
H5 H 0.0735 -0.0782 0.3794 0.050 Uiso 1 1 calc R
C6 C 0.038(2) 0.0452(19) 0.4324(12) 0.059(7) Uani 1 1 d .
H6 H -0.0251 0.0159 0.4414 0.070 Uiso 1 1 calc R
C7 C 0.0723(17) 0.1429(19) 0.4559(9) 0.044(5) Uani 1 1 d .
H7 H 0.0317 0.1810 0.4801 0.053 Uiso 1 1 calc R
C8 C 0.2576(17) 0.7262(17) 0.5251(8) 0.038(5) Uani 1 1 d .
C9 C 0.2774(17) 0.8447(16) 0.5398(9) 0.037(5) Uani 1 1 d .
C10 C 0.2440(14) 0.8897(13) 0.5900(7) 0.024(4) Uani 1 1 d .
H10 H 0.2032 0.8475 0.6124 0.029 Uiso 1 1 calc R
C11 C 0.2703(14) 0.9973(13) 0.6077(7) 0.025(4) Uani 1 1 d .
C12 C 0.3299(17) 1.0612(17) 0.5739(9) 0.038(5) Uani 1 1 d .
H12 H 0.3500 1.1320 0.5855 0.046 Uiso 1 1 calc R
C13 C 0.3588(18) 1.0164(17) 0.5221(9) 0.042(5) Uani 1 1 d .
H13 H 0.3941 1.0600 0.4974 0.050 Uiso 1 1 calc R
C14 C 0.3364(19) 0.9098(16) 0.5067(9) 0.042(5) Uani 1 1 d .
H14 H 0.3612 0.8805 0.4734 0.050 Uiso 1 1 calc R
C15 C 0.1057(13) 0.6478(14) 0.3542(8) 0.026(4) Uani 1 1 d .
H15A H 0.1641 0.6578 0.3315 0.031 Uiso 1 1 calc R
H15B H 0.1082 0.7060 0.3832 0.031 Uiso 1 1 calc R
C16 C 0.1094(12) 0.4526(14) 0.3383(8) 0.024(4) Uani 1 1 d .
H16A H 0.1672 0.4614 0.3150 0.029 Uiso 1 1 calc R
H16B H 0.1164 0.3814 0.3573 0.029 Uiso 1 1 calc R
C17 C 0.0240(13) 0.5259(13) 0.4187(7) 0.023(4) Uani 1 1 d .
H17A H 0.0290 0.4552 0.4384 0.028 Uiso 1 1 calc R
H17B H 0.0254 0.5827 0.4485 0.028 Uiso 1 1 calc R
C18 C 0.0026(14) 0.5677(13) 0.2704(8) 0.026(4) Uani 1 1 d .
H18B H 0.0595 0.5774 0.2465 0.032 Uiso 1 1 calc R
H18A H -0.0625 0.5718 0.2447 0.032 Uiso 1 1 calc R
C19 C -0.0812(12) 0.6397(15) 0.3514(7) 0.023(4) Uani 1 1 d .
H19A H -0.0784 0.6972 0.3809 0.028 Uiso 1 1 calc R
H19B H -0.1476 0.6455 0.3270 0.028 Uiso 1 1 calc R
C20 C -0.0772(14) 0.4442(14) 0.3357(8) 0.027(4) Uani 1 1 d .
H20A H -0.1426 0.4482 0.3104 0.033 Uiso 1 1 calc R
H20B H -0.0734 0.3731 0.3549 0.033 Uiso 1 1 calc R
C21 C 0.3907(13) 0.5755(15) 0.6505(7) 0.026(4) Uani 1 1 d .
H21A H 0.3331 0.5798 0.6741 0.032 Uiso 1 1 calc R
H21B H 0.3870 0.6387 0.6245 0.032 Uiso 1 1 calc R
C22 C 0.4723(14) 0.4704(14) 0.5790(8) 0.027(4) Uani 1 1 d .
H22A H 0.4669 0.4046 0.5549 0.032 Uiso 1 1 calc R
H22B H 0.4690 0.5335 0.5530 0.032 Uiso 1 1 calc R
C23 C 0.3905(13) 0.3781(13) 0.6553(7) 0.021(3) Uani 1 1 d .
H23A H 0.3332 0.3796 0.6793 0.025 Uiso 1 1 calc R
H23B H 0.3845 0.3114 0.6320 0.025 Uiso 1 1 calc R
C24 C 0.5798(12) 0.5721(13) 0.6536(7) 0.018(3) Uani 1 1 d .
H24A H 0.6456 0.5729 0.6787 0.022 Uiso 1 1 calc R
H24B H 0.5776 0.6363 0.6283 0.022 Uiso 1 1 calc R
C25 C 0.4978(13) 0.4790(13) 0.7291(6) 0.020(3) Uani 1 1 d .
H25A H 0.5632 0.4792 0.7547 0.023 Uiso 1 1 calc R
H25B H 0.4411 0.4819 0.7535 0.023 Uiso 1 1 calc R
C26 C 0.5773(13) 0.3742(13) 0.6551(8) 0.023(4) Uani 1 1 d .
H26A H 0.6438 0.3727 0.6796 0.027 Uiso 1 1 calc R
H26B H 0.5719 0.3079 0.6315 0.027 Uiso 1 1 calc R

loop_
_atom_site_aniso_label
_atom_site_aniso_U_11
_atom_site_aniso_U_22
_atom_site_aniso_U_33
_atom_site_aniso_U_23
_atom_site_aniso_U_13
_atom_site_aniso_U_12
Ag1 0.0268(7) 0.0243(7) 0.0284(7) -0.0054(5) 0.0075(5) -0.0045(5)
Ag2 0.0291(7) 0.0261(7) 0.0272(7) -0.0046(5) 0.0086(5) -0.0064(5)
Ag3 0.0499(9) 0.0219(7) 0.0325(8) -0.0118(6) 0.0074(6) -0.0032(6)
Ag4 0.0455(9) 0.0290(8) 0.0434(9) -0.0212(7) 0.0075(7) -0.0040(6)
S1 0.039(3) 0.021(2) 0.034(2) -0.0052(18) 0.011(2) -0.0059(19)
S2 0.029(2) 0.018(2) 0.032(2) -0.0058(17) 0.0059(18) 0.0015(17)
O1 0.036(7) 0.032(7) 0.056(9) -0.011(7) 0.013(7) -0.017(6)
O2 0.047(8) 0.038(8) 0.037(8) -0.018(6) 0.013(7) -0.001(7)
O3 0.043(8) 0.036(8) 0.036(7) -0.005(6) 0.009(6) 0.002(6)
O4 0.047(9) 0.060(11) 0.060(10) 0.004(8) 0.001(8) 0.012(8)
O5 0.089(13) 0.033(8) 0.067(11) -0.026(8) 0.045(10) -0.021(8)
O6 0.056(9) 0.031(8) 0.054(9) 0.001(7) 0.017(8) 0.000(7)
O7 0.060(10) 0.032(8) 0.055(9) -0.023(7) 0.028(8) -0.014(7)
O8 0.051(9) 0.036(8) 0.044(8) -0.014(7) 0.010(7) -0.013(7)
O9 0.065(10) 0.039(8) 0.035(8) -0.005(6) 0.018(7) 0.005(7)
O10 0.038(8) 0.063(10) 0.046(9) -0.020(8) 0.002(7) 0.018(7)
O1W 0.072(15) 0.102(19) 0.15(2) -0.008(18) -0.009(15) 0.013(14)
O2W 0.069(10) 0.038(8) 0.040(8) -0.001(7) 0.014(7) 0.014(8)
O3W 0.051(9) 0.031(7) 0.049(9) 0.002(6) 0.018(7) 0.007(7)
O4W 0.064(11) 0.043(9) 0.054(10) -0.008(8) 0.003(8) -0.017(8)
N1 0.024(7) 0.016(7) 0.025(7) 0.000(6) 0.007(6) 0.002(6)
N2 0.026(7) 0.007(6) 0.021(7) -0.003(5) -0.003(6) -0.001(5)
N3 0.022(7) 0.021(7) 0.029(8) 0.000(6) 0.000(6) -0.006(6)
N4 0.024(7) 0.020(7) 0.019(7) 0.002(6) 0.007(6) 0.001(6)
N5 0.024(7) 0.017(7) 0.032(8) -0.001(6) 0.003(6) -0.004(6)
N6 0.014(6) 0.017(7) 0.026(7) 0.001(6) 0.004(5) -0.003(5)
N7 0.021(7) 0.014(6) 0.025(7) -0.009(6) 0.005(6) -0.003(5)
N8 0.037(9) 0.016(7) 0.037(9) 0.001(6) 0.016(7) -0.006(6)
C1 0.035(10) 0.022(9) 0.025(9) 0.003(7) -0.001(8) 0.002(8)
C2 0.033(10) 0.026(9) 0.031(9) -0.013(8) 0.011(8) -0.013(8)
C3 0.028(9) 0.018(8) 0.020(8) 0.001(7) 0.002(7) -0.004(7)
C4 0.033(10) 0.026(9) 0.024(9) 0.003(7) 0.000(7) -0.005(8)
C5 0.058(13) 0.032(11) 0.037(11) 0.002(9) 0.013(10) -0.010(10)
C6 0.066(16) 0.039(13) 0.078(17) -0.036(12) 0.039(14) -0.032(12)
C7 0.044(12) 0.050(13) 0.043(12) -0.025(10) 0.024(10) -0.016(10)
C8 0.054(13) 0.030(10) 0.028(10) 0.003(8) -0.003(9) 0.002(10)
C9 0.056(13) 0.023(10) 0.033(10) 0.000(8) 0.008(9) -0.003(9)
C10 0.035(10) 0.013(8) 0.025(9) -0.004(7) 0.006(7) -0.004(7)
C11 0.034(9) 0.014(8) 0.024(8) -0.008(7) -0.007(7) 0.001(7)
C12 0.053(13) 0.027(10) 0.036(11) -0.003(8) 0.012(9) -0.008(9)
C13 0.056(13) 0.034(11) 0.038(11) -0.001(9) 0.016(10) -0.013(10)
C14 0.070(15) 0.030(10) 0.026(10) -0.003(8) 0.009(10) 0.011(10)
C15 0.026(9) 0.024(9) 0.029(9) 0.004(7) 0.006(7) -0.008(7)
C16 0.017(8) 0.023(9) 0.034(9) 0.008(7) 0.010(7) 0.007(7)
C17 0.029(9) 0.008(7) 0.030(9) 0.001(7) -0.007(7) -0.003(6)
C18 0.025(9) 0.015(8) 0.040(10) -0.006(7) 0.010(8) -0.002(7)
C19 0.013(7) 0.036(10) 0.022(8) 0.000(7) 0.011(6) -0.005(7)
C20 0.034(10) 0.022(9) 0.026(9) -0.003(7) 0.007(8) -0.011(7)
C21 0.020(8) 0.036(10) 0.023(8) -0.004(8) 0.005(7) 0.006(7)
C22 0.041(10) 0.014(8) 0.028(9) -0.008(7) 0.012(8) -0.002(7)
C23 0.027(9) 0.013(7) 0.024(8) 0.001(6) 0.004(7) -0.001(6)
C24 0.023(8) 0.016(8) 0.015(7) -0.001(6) 0.004(6) -0.009(6)
C25 0.027(8) 0.023(8) 0.009(7) 0.005(6) 0.006(6) -0.003(7)
C26 0.019(8) 0.016(8) 0.035(9) 0.004(7) 0.008(7) -0.007(6)

loop_
_atom_type_symbol
_atom_type_description
_atom_type_scat_dispersion_real
_atom_type_scat_dispersion_imag
_atom_type_scat_source
C C 0.0033 0.0016 'International Tables Vol C Tables 4.2.6.8 and 6.1.1.4'
H H 0.0000 0.0000 'International Tables Vol C Tables 4.2.6.8 and 6.1.1.4'
N N 0.0061 0.0033 'International Tables Vol C Tables 4.2.6.8 and 6.1.1.4'
O O 0.0106 0.0060 'International Tables Vol C Tables 4.2.6.8 and 6.1.1.4'
S S 0.1246 0.1234 'International Tables Vol C Tables 4.2.6.8 and 6.1.1.4'
Ag Ag -0.8971 1.1015 'International Tables Vol C Tables 4.2.6.8 and 6.1.1.4'

loop_
_geom_angle_atom_site_label_1
_geom_angle_atom_site_label_2
_geom_angle_atom_site_label_3
_geom_angle
_geom_angle_site_symmetry_1
_geom_angle_site_symmetry_3
O7 Ag1 O1 141.1(6) . .
O7 Ag1 N7 97.6(5) . 3_666
O1 Ag1 N7 94.7(5) . 3_666
O7 Ag1 N1 110.4(5) . .
O1 Ag1 N1 98.8(5) . .
N7 Ag1 N1 111.5(4) 3_666 .
O7 Ag1 Ag2 76.2(4) . .
O1 Ag1 Ag2 74.1(4) . .
N7 Ag1 Ag2 148.3(3) 3_666 .
N1 Ag1 Ag2 99.7(3) . .
O2 Ag2 O6 133.7(6) . .
O2 Ag2 N5 119.0(5) . .
O6 Ag2 N5 103.5(5) . .
O2 Ag2 N4 88.2(5) . 3_566
O6 Ag2 N4 93.7(5) . 3_566
N5 Ag2 N4 110.6(5) . 3_566
O2 Ag2 Ag1 78.2(3) . .
O6 Ag2 Ag1 77.8(4) . .
N5 Ag2 Ag1 99.1(3) . .
N4 Ag2 Ag1 150.3(3) 3_566 .
N2 Ag3 N3 162.3(5) . 2_545
N2 Ag3 O10 102.8(5) . 4_575
N3 Ag3 O10 94.8(5) 2_545 4_575
N2 Ag3 O2W 91.9(5) . .
N3 Ag3 O2W 89.8(5) 2_545 .
O10 Ag3 O2W 78.8(5) 4_575 .
N8 Ag4 N6 171.3(5) 2_656 .
N8 Ag4 O4W 96.9(5) 2_656 .
N6 Ag4 O4W 91.0(5) . .
N8 Ag4 O3W 93.4(5) 2_656 .
N6 Ag4 O3W 90.0(4) . .
O4W Ag4 O3W 90.6(5) . .
O4 S1 O5 114.9(11) . .
O4 S1 O3 111.0(9) . .
O5 S1 O3 110.6(10) . .
O4 S1 C4 109.3(9) . .
O5 S1 C4 105.6(9) . .
O3 S1 C4 104.8(8) . .
O10 S2 O9 113.1(10) . .
O10 S2 O8 111.4(10) . .
O9 S2 O8 111.4(9) . .
O10 S2 C11 107.4(8) . .
O9 S2 C11 107.8(8) . .
O8 S2 C11 105.4(8) . .
C1 O1 Ag1 114.5(12) . .
C1 O2 Ag2 118.3(12) . .
C8 O6 Ag2 116.7(14) . .
C8 O7 Ag1 120.9(13) . .
S2 O10 Ag3 124.9(8) . 4_576
C15 N1 C16 108.0(13) . .
C15 N1 C17 108.7(12) . .
C16 N1 C17 107.9(12) . .
C15 N1 Ag1 110.2(10) . .
C16 N1 Ag1 108.3(9) . .
C17 N1 Ag1 113.5(9) . .
C16 N2 C20 109.0(13) . .
C16 N2 C18 108.3(12) . .
C20 N2 C18 107.8(13) . .
C16 N2 Ag3 107.8(10) . .
C20 N2 Ag3 112.7(9) . .
C18 N2 Ag3 111.2(9) . .
C18 N3 C19 109.5(13) . .
C18 N3 C15 109.2(14) . .
C19 N3 C15 107.1(13) . .
C18 N3 Ag3 109.1(10) . 2
C19 N3 Ag3 108.7(10) . 2
C15 N3 Ag3 113.2(10) . 2
C17 N4 C19 109.0(13) . .
C17 N4 C20 109.6(13) . .
C19 N4 C20 109.5(13) . .
C17 N4 Ag2 107.2(10) . 3_566
C19 N4 Ag2 109.8(9) . 3_566
C20 N4 Ag2 111.6(10) . 3_566
C21 N5 C23 109.8(13) . .
C21 N5 C22 108.7(13) . .
C23 N5 C22 108.4(13) . .
C21 N5 Ag2 104.2(10) . .
C23 N5 Ag2 112.7(10) . .
C22 N5 Ag2 113.0(10) . .
C24 N6 C25 109.3(12) . .
C24 N6 C21 109.2(12) . .
C25 N6 C21 109.1(13) . .
C24 N6 Ag4 111.1(9) . .
C25 N6 Ag4 111.2(9) . .
C21 N6 Ag4 106.8(10) . .
C26 N7 C22 108.9(13) . .
C26 N7 C24 109.1(12) . .
C22 N7 C24 108.8(12) . .
C26 N7 Ag1 112.2(9) . 3_666
C22 N7 Ag1 109.9(9) . 3_666
C24 N7 Ag1 107.9(9) . 3_666
C23 N8 C25 108.9(13) . .
C23 N8 C26 108.2(13) . .
C25 N8 C26 109.2(13) . .
C23 N8 Ag4 113.1(10) . 2_646
C25 N8 Ag4 106.7(10) . 2_646
C26 N8 Ag4 110.8(10) . 2_646
O2 C1 O1 123.5(17) . .
O2 C1 C2 118.6(16) . .
O1 C1 C2 117.9(16) . .
C3 C2 C7 119.0(16) . .
C3 C2 C1 122.1(16) . .
C7 C2 C1 118.9(16) . .
C2 C3 C4 119.8(16) . .
C2 C3 H3 120.1 . .
C4 C3 H3 120.1 . .
C5 C4 C3 119.4(17) . .
C5 C4 S1 121.3(15) . .
C3 C4 S1 119.3(13) . .
C4 C5 C6 121.0(19) . .
C4 C5 H5 119.5 . .
C6 C5 H5 119.5 . .
C7 C6 C5 120(2) . .
C7 C6 H6 120.1 . .
C5 C6 H6 120.1 . .
C6 C7 C2 121.0(19) . .
C6 C7 H7 119.5 . .
C2 C7 H7 119.5 . .
O6 C8 O7 124.5(19) . .
O6 C8 C9 120.9(19) . .
O7 C8 C9 114.4(19) . .
C14 C9 C10 118.1(17) . .
C14 C9 C8 121.2(18) . .
C10 C9 C8 120.4(17) . .
C9 C10 C11 121.4(17) . .
C9 C10 H10 119.3 . .
C11 C10 H10 119.3 . .
C12 C11 C10 119.5(16) . .
C12 C11 S2 119.0(13) . .
C10 C11 S2 121.5(14) . .
C11 C12 C13 118.2(18) . .
C11 C12 H12 120.9 . .
C13 C12 H12 120.9 . .
C14 C13 C12 121.4(19) . .
C14 C13 H13 119.3 . .
C12 C13 H13 119.3 . .
C13 C14 C9 121.0(19) . .
C13 C14 H14 119.5 . .
C9 C14 H14 119.5 . .
N1 C15 N3 111.1(13) . .
N1 C15 H15A 109.4 . .
N3 C15 H15A 109.4 . .
N1 C15 H15B 109.4 . .
N3 C15 H15B 109.4 . .
H15A C15 H15B 108.0 . .
N2 C16 N1 112.2(13) . .
N2 C16 H16A 109.2 . .
N1 C16 H16A 109.2 . .
N2 C16 H16B 109.2 . .
N1 C16 H16B 109.2 . .
H16A C16 H16B 107.9 . .
N4 C17 N1 110.9(13) . .
N4 C17 H17A 109.5 . .
N1 C17 H17A 109.5 . .
N4 C17 H17B 109.5 . .
N1 C17 H17B 109.5 . .
H17A C17 H17B 108.1 . .
N3 C18 N2 110.8(14) . .
N3 C18 H18B 109.5 . .
N2 C18 H18B 109.5 . .
N3 C18 H18A 109.5 . .
N2 C18 H18A 109.5 . .
H18B C18 H18A 108.1 . .
N4 C19 N3 111.0(13) . .
N4 C19 H19A 109.4 . .
N3 C19 H19A 109.4 . .
N4 C19 H19B 109.4 . .
N3 C19 H19B 109.4 . .
H19A C19 H19B 108.0 . .
N4 C20 N2 110.6(13) . .
N4 C20 H20A 109.5 . .
N2 C20 H20A 109.5 . .
N4 C20 H20B 109.5 . .
N2 C20 H20B 109.5 . .
H20A C20 H20B 108.1 . .
N5 C21 N6 109.6(13) . .
N5 C21 H21A 109.8 . .
N6 C21 H21A 109.8 . .
N5 C21 H21B 109.8 . .
N6 C21 H21B 109.8 . .
H21A C21 H21B 108.2 . .
N7 C22 N5 110.6(13) . .
N7 C22 H22A 109.5 . .
N5 C22 H22A 109.5 . .
N7 C22 H22B 109.5 . .
N5 C22 H22B 109.5 . .
H22A C22 H22B 108.1 . .
N8 C23 N5 111.6(13) . .
N8 C23 H23A 109.3 . .
N5 C23 H23A 109.3 . .
N8 C23 H23B 109.3 . .
N5 C23 H23B 109.3 . .
H23A C23 H23B 108.0 . .
N6 C24 N7 110.6(12) . .
N6 C24 H24A 109.5 . .
N7 C24 H24A 109.5 . .
N6 C24 H24B 109.5 . .
N7 C24 H24B 109.5 . .
H24A C24 H24B 108.1 . .
N8 C25 N6 109.9(12) . .
N8 C25 H25A 109.7 . .
N6 C25 H25A 109.7 . .
N8 C25 H25B 109.7 . .
N6 C25 H25B 109.7 . .
H25A C25 H25B 108.2 . .
N7 C26 N8 110.7(13) . .
N7 C26 H26A 109.5 . .
N8 C26 H26A 109.5 . .
N7 C26 H26B 109.5 . .
N8 C26 H26B 109.5 . .
H26A C26 H26B 108.1 . .

loop_
_geom_bond_atom_site_label_1
_geom_bond_atom_site_label_2
_geom_bond_distance
_geom_bond_site_symmetry_2
Ag1 O7 2.249(13) .
Ag1 O1 2.333(14) .
Ag1 N7 2.432(13) 3_666
Ag1 N1 2.439(14) .
Ag1 Ag2 2.8856(19) .
Ag2 O2 2.281(13) .
Ag2 O6 2.322(15) .
Ag2 N5 2.422(14) .
Ag2 N4 2.436(13) 3_566
Ag3 N2 2.264(12) .
Ag3 N3 2.276(14) 2_545
Ag3 O10 2.550(14) 4_575
Ag3 O2W 2.720(16) .
Ag4 N8 2.261(15) 2_656
Ag4 N6 2.271(13) .
Ag4 O4W 2.632(17) .
Ag4 O3W 2.651(15) .
S1 O4 1.421(17) .
S1 O5 1.453(15) .
S1 O3 1.468(15) .
S1 C4 1.784(19) .
S2 O10 1.437(15) .
S2 O9 1.450(15) .
S2 O8 1.473(14) .
S2 C11 1.769(17) .
O1 C1 1.28(2) .
O2 C1 1.24(2) .
O6 C8 1.21(3) .
O7 C8 1.28(2) .
O10 Ag3 2.550(14) 4_576
N1 C15 1.48(2) .
N1 C16 1.50(2) .
N1 C17 1.50(2) .
N2 C16 1.46(2) .
N2 C20 1.49(2) .
N2 C18 1.51(2) .
N3 C18 1.46(2) .
N3 C19 1.49(2) .
N3 C15 1.50(2) .
N3 Ag3 2.276(14) 2
N4 C17 1.45(2) .
N4 C19 1.47(2) .
N4 C20 1.48(2) .
N4 Ag2 2.436(13) 3_566
N5 C21 1.46(2) .
N5 C23 1.48(2) .
N5 C22 1.51(2) .
N6 C24 1.469(19) .
N6 C25 1.49(2) .
N6 C21 1.51(2) .
N7 C26 1.46(2) .
N7 C22 1.48(2) .
N7 C24 1.497(19) .
N7 Ag1 2.432(13) 3_666
N8 C23 1.47(2) .
N8 C25 1.48(2) .
N8 C26 1.51(2) .
N8 Ag4 2.261(15) 2_646
C1 C2 1.49(2) .
C2 C3 1.38(2) .
C2 C7 1.41(3) .
C3 C4 1.41(2) .
C3 H3 0.9300 .
C4 C5 1.37(3) .
C5 C6 1.39(3) .
C5 H5 0.9300 .
C6 C7 1.36(3) .
C6 H6 0.9300 .
C7 H7 0.9300 .
C8 C9 1.50(3) .
C9 C14 1.38(3) .
C9 C10 1.38(3) .
C10 C11 1.40(2) .
C10 H10 0.9300 .
C11 C12 1.39(3) .
C12 C13 1.39(3) .
C12 H12 0.9300 .
C13 C14 1.37(3) .
C13 H13 0.9300 .
C14 H14 0.9300 .
C15 H15A 0.9700 .
C15 H15B 0.9700 .
C16 H16A 0.9700 .
C16 H16B 0.9700 .
C17 H17A 0.9700 .
C17 H17B 0.9700 .
C18 H18B 0.9700 .
C18 H18A 0.9700 .
C19 H19A 0.9700 .
C19 H19B 0.9700 .
C20 H20A 0.9700 .
C20 H20B 0.9700 .
C21 H21A 0.9700 .
C21 H21B 0.9700 .
C22 H22A 0.9700 .
C22 H22B 0.9700 .
C23 H23A 0.9700 .
C23 H23B 0.9700 .
C24 H24A 0.9700 .
C24 H24B 0.9700 .
C25 H25A 0.9700 .
C25 H25B 0.9700 .
C26 H26A 0.9700 .
C26 H26B 0.9700 .

loop_
_geom_torsion_atom_site_label_1
_geom_torsion_atom_site_label_2
_geom_torsion_atom_site_label_3
_geom_torsion_atom_site_label_4
_geom_torsion
_geom_torsion_site_symmetry_1
_geom_torsion_site_symmetry_4
O7 Ag1 Ag2 O2 170.9(6) . .
O1 Ag1 Ag2 O2 -34.4(5) . .
N7 Ag1 Ag2 O2 -107.1(7) 3_666 .
N1 Ag1 Ag2 O2 62.1(5) . .
O7 Ag1 Ag2 O6 30.9(6) . .
O1 Ag1 Ag2 O6 -174.4(5) . .
N7 Ag1 Ag2 O6 112.9(7) 3_666 .
N1 Ag1 Ag2 O6 -78.0(5) . .
O7 Ag1 Ag2 N5 -71.1(6) . .
O1 Ag1 Ag2 N5 83.6(5) . .
N7 Ag1 Ag2 N5 10.9(7) 3_666 .
N1 Ag1 Ag2 N5 -180.0(5) . .
O7 Ag1 Ag2 N4 106.5(8) . 3_566
O1 Ag1 Ag2 N4 -98.8(8) . 3_566
N7 Ag1 Ag2 N4 -171.5(9) 3_666 3_566
N1 Ag1 Ag2 N4 -2.3(7) . 3_566
O7 Ag1 O1 C1 93.8(14) . .
N7 Ag1 O1 C1 -157.9(13) 3_666 .
N1 Ag1 O1 C1 -45.3(13) . .
Ag2 Ag1 O1 C1 52.4(12) . .
O6 Ag2 O2 C1 98.9(15) . .
N5 Ag2 O2 C1 -55.1(15) . .
N4 Ag2 O2 C1 -167.7(14) 3_566 .
Ag1 Ag2 O2 C1 38.8(13) . .
O2 Ag2 O6 C8 -102.0(16) . .
N5 Ag2 O6 C8 54.9(16) . .
N4 Ag2 O6 C8 167.0(15) 3_566 .
Ag1 Ag2 O6 C8 -41.7(14) . .
O1 Ag1 O7 C8 -82.7(18) . .
N7 Ag1 O7 C8 169.9(15) 3_666 .
N1 Ag1 O7 C8 53.6(17) . .
Ag2 Ag1 O7 C8 -41.8(15) . .
O9 S2 O10 Ag3 57.0(13) . 4_576
O8 S2 O10 Ag3 -69.3(13) . 4_576
C11 S2 O10 Ag3 175.7(10) . 4_576
O7 Ag1 N1 C15 43.1(11) . .
O1 Ag1 N1 C15 -163.0(10) . .
N7 Ag1 N1 C15 -64.3(11) 3_666 .
Ag2 Ag1 N1 C15 121.8(10) . .
O7 Ag1 N1 C16 161.1(9) . .
O1 Ag1 N1 C16 -45.0(10) . .
N7 Ag1 N1 C16 53.7(10) 3_666 .
Ag2 Ag1 N1 C16 -120.2(9) . .
O7 Ag1 N1 C17 -79.1(10) . .
O1 Ag1 N1 C17 74.9(10) . .
N7 Ag1 N1 C17 173.5(9) 3_666 .
Ag2 Ag1 N1 C17 -0.4(10) . .
N3 Ag3 N2 C16 94.4(18) 2_545 .
O10 Ag3 N2 C16 -79.6(10) 4_575 .
O2W Ag3 N2 C16 -0.7(10) . .
N3 Ag3 N2 C20 -26(2) 2_545 .
O10 Ag3 N2 C20 160.0(11) 4_575 .
O2W Ag3 N2 C20 -121.0(11) . .
N3 Ag3 N2 C18 -147.1(15) 2_545 .
O10 Ag3 N2 C18 38.9(11) 4_575 .
O2W Ag3 N2 C18 117.8(10) . .
O2 Ag2 N5 C21 -169.9(10) . .
O6 Ag2 N5 C21 29.1(11) . .
N4 Ag2 N5 C21 -70.1(11) 3_566 .
Ag1 Ag2 N5 C21 108.6(10) . .
O2 Ag2 N5 C23 -50.9(12) . .
O6 Ag2 N5 C23 148.1(10) . .
N4 Ag2 N5 C23 48.8(11) 3_566 .
Ag1 Ag2 N5 C23 -132.4(10) . .
O2 Ag2 N5 C22 72.3(11) . .
O6 Ag2 N5 C22 -88.7(11) . .
N4 Ag2 N5 C22 172.1(10) 3_566 .
Ag1 Ag2 N5 C22 -9.2(10) . .
O4W Ag4 N6 C24 51.4(10) . .
O3W Ag4 N6 C24 142.0(10) . .
O4W Ag4 N6 C25 173.4(10) . .
O3W Ag4 N6 C25 -96.0(10) . .
O4W Ag4 N6 C21 -67.6(10) . .
O3W Ag4 N6 C21 22.9(10) . .
Ag2 O2 C1 O1 -8(2) . .
Ag2 O2 C1 C2 171.0(12) . .
Ag1 O1 C1 O2 -41(2) . .
Ag1 O1 C1 C2 139.9(13) . .
O2 C1 C2 C3 -178.5(18) . .
O1 C1 C2 C3 1(3) . .
O2 C1 C2 C7 4(3) . .
O1 C1 C2 C7 -176.5(19) . .
C7 C2 C3 C4 -1(3) . .
C1 C2 C3 C4 -178.7(16) . .
C2 C3 C4 C5 -1(3) . .
C2 C3 C4 S1 179.6(14) . .
O4 S1 C4 C5 -127.0(17) . .
O5 S1 C4 C5 -3(2) . .
O3 S1 C4 C5 113.9(17) . .
O4 S1 C4 C3 52.0(17) . .
O5 S1 C4 C3 176.1(15) . .
O3 S1 C4 C3 -67.0(15) . .
C3 C4 C5 C6 3(3) . .
S1 C4 C5 C6 -178.3(19) . .
C4 C5 C6 C7 -1(4) . .
C5 C6 C7 C2 -2(4) . .
C3 C2 C7 C6 3(4) . .
C1 C2 C7 C6 -180(2) . .
Ag2 O6 C8 O7 24(3) . .
Ag2 O6 C8 C9 -151.7(15) . .
Ag1 O7 C8 O6 22(3) . .
Ag1 O7 C8 C9 -162.4(13) . .
O6 C8 C9 C14 -164(2) . .
O7 C8 C9 C14 20(3) . .
O6 C8 C9 C10 21(3) . .
O7 C8 C9 C10 -155.1(19) . .
C14 C9 C10 C11 -1(3) . .
C8 C9 C10 C11 173.8(18) . .
C9 C10 C11 C12 1(3) . .
C9 C10 C11 S2 -178.1(15) . .
O10 S2 C11 C12 95.3(17) . .
O9 S2 C11 C12 -142.6(16) . .
O8 S2 C11 C12 -23.5(18) . .
O10 S2 C11 C10 -85.6(17) . .
O9 S2 C11 C10 36.5(17) . .
O8 S2 C11 C10 155.5(15) . .
C10 C11 C12 C13 2(3) . .
S2 C11 C12 C13 -178.9(16) . .
C11 C12 C13 C14 -5(3) . .
C12 C13 C14 C9 5(4) . .
C10 C9 C14 C13 -2(3) . .
C8 C9 C14 C13 -177(2) . .
C16 N1 C15 N3 58.2(17) . .
C17 N1 C15 N3 -58.7(17) . .
Ag1 N1 C15 N3 176.3(10) . .
C18 N3 C15 N1 -59.3(17) . .
C19 N3 C15 N1 59.2(17) . .
Ag3 N3 C15 N1 179.0(10) 2 .
C20 N2 C16 N1 -58.0(16) . .
C18 N2 C16 N1 59.1(16) . .
Ag3 N2 C16 N1 179.4(10) . .
C15 N1 C16 N2 -59.6(16) . .
C17 N1 C16 N2 57.8(16) . .
Ag1 N1 C16 N2 -178.9(10) . .
C19 N4 C17 N1 -59.7(16) . .
C20 N4 C17 N1 60.1(16) . .
Ag2 N4 C17 N1 -178.5(9) 3_566 .
C15 N1 C17 N4 58.7(16) . .
C16 N1 C17 N4 -58.2(16) . .
Ag1 N1 C17 N4 -178.3(9) . .
C19 N3 C18 N2 -58.5(17) . .
C15 N3 C18 N2 58.5(17) . .
Ag3 N3 C18 N2 -177.3(10) 2 .
C16 N2 C18 N3 -58.6(17) . .
C20 N2 C18 N3 59.2(16) . .
Ag3 N2 C18 N3 -176.8(10) . .
C17 N4 C19 N3 61.3(17) . .
C20 N4 C19 N3 -58.5(17) . .
Ag2 N4 C19 N3 178.5(10) 3_566 .
C18 N3 C19 N4 58.2(17) . .
C15 N3 C19 N4 -60.1(17) . .
Ag3 N3 C19 N4 177.3(10) 2 .
C17 N4 C20 N2 -59.4(17) . .
C19 N4 C20 N2 60.1(17) . .
Ag2 N4 C20 N2 -178.1(10) 3_566 .
C16 N2 C20 N4 57.9(17) . .
C18 N2 C20 N4 -59.5(17) . .
Ag3 N2 C20 N4 177.5(10) . .
C23 N5 C21 N6 58.3(17) . .
C22 N5 C21 N6 -60.1(17) . .
Ag2 N5 C21 N6 179.2(10) . .
C24 N6 C21 N5 60.4(17) . .
C25 N6 C21 N5 -59.0(16) . .
Ag4 N6 C21 N5 -179.4(10) . .
C26 N7 C22 N5 59.8(16) . .
C24 N7 C22 N5 -59.0(16) . .
Ag1 N7 C22 N5 -177.0(10) 3_666 .
C21 N5 C22 N7 60.7(17) . .
C23 N5 C22 N7 -58.5(16) . .
Ag2 N5 C22 N7 175.9(9) . .
C25 N8 C23 N5 59.3(16) . .
C26 N8 C23 N5 -59.3(16) . .
Ag4 N8 C23 N5 177.6(10) 2_646 .
C21 N5 C23 N8 -59.5(17) . .
C22 N5 C23 N8 59.0(17) . .
Ag2 N5 C23 N8 -175.2(10) . .
C25 N6 C24 N7 60.1(16) . .
C21 N6 C24 N7 -59.2(16) . .
Ag4 N6 C24 N7 -176.8(9) . .
C26 N7 C24 N6 -59.7(16) . .
C22 N7 C24 N6 59.0(16) . .
Ag1 N7 C24 N6 178.2(10) 3_666 .
C23 N8 C25 N6 -59.5(16) . .
C26 N8 C25 N6 58.5(17) . .
Ag4 N8 C25 N6 178.3(10) 2_646 .
C24 N6 C25 N8 -59.8(16) . .
C21 N6 C25 N8 59.5(16) . .
Ag4 N6 C25 N8 177.1(10) . .
C22 N7 C26 N8 -60.2(16) . .
C24 N7 C26 N8 58.4(16) . .
Ag1 N7 C26 N8 177.9(10) 3_666 .
C23 N8 C26 N7 59.7(16) . .
C25 N8 C26 N7 -58.7(17) . .
Ag4 N8 C26 N7 -175.9(10) 2_646 .
